data_4068401
loop_
_publ_author_name
'Labourdette, Guillaume'
'Lee, Daniel J.'
'Patrick, Brian O.'
'Ezhova, Maria B.'
'Mehrkhodavandi, Parisa'

_publ_section_title
;
 Unusually Stable Chiral Ethyl Zinc Complexes: Reactivity and
 Polymerization of Lactide
;
_journal_issue 5
_journal_name_full Organometallics
_journal_page_first 1309
_journal_paper_doi 10.1021/om800818v
_journal_volume 28
_journal_year 2009
_chemical_formula_sum 'C26 H46 N2 O Zn'
_chemical_formula_weight 468.02
_chemical_name_systematic
;
 ?
;
_space_group_IT_number 2
_symmetry_cell_setting triclinic
_symmetry_space_group_name_Hall '-P 1'
_symmetry_space_group_name_H-M 'P -1'
_atom_sites_solution_hydrogens geom
_atom_sites_solution_primary direct
_atom_sites_solution_secondary difmap
_audit_creation_method SHELXL-97
_cell_angle_alpha 67.6540(10)
_cell_angle_beta 88.060(2)
_cell_angle_gamma 78.6550(10)
_cell_formula_units_Z 4
_cell_length_a 12.4011(6)
_cell_length_b 13.7314(8)
_cell_length_c 17.1106(7)
_cell_measurement_reflns_used 5994
_cell_measurement_temperature 173(2)
_cell_measurement_theta_max 24.24
_cell_measurement_theta_min 2.15
_cell_volume 2639.5(2)
_computing_structure_refinement 'SHELXL-97 (Sheldrick, 1997)'
_diffrn_ambient_temperature 173(2)
_diffrn_measured_fraction_theta_full 0.991
_diffrn_measured_fraction_theta_max 0.991
_diffrn_measurement_device_type 'Bruker X8 APEX'
_diffrn_measurement_method 'area detector'
_diffrn_radiation_monochromator graphite
_diffrn_radiation_source 'fine-focus sealed tube'
_diffrn_radiation_type MoK\a
_diffrn_radiation_wavelength 0.71073
_diffrn_reflns_av_R_equivalents 0.0341
_diffrn_reflns_av_sigmaI/netI 0.0545
_diffrn_reflns_limit_h_max 15
_diffrn_reflns_limit_h_min -15
_diffrn_reflns_limit_k_max 17
_diffrn_reflns_limit_k_min -17
_diffrn_reflns_limit_l_max 21
_diffrn_reflns_limit_l_min -17
_diffrn_reflns_number 25962
_diffrn_reflns_theta_full 26.80
_diffrn_reflns_theta_max 26.80
_diffrn_reflns_theta_min 2.07
_exptl_absorpt_coefficient_mu 0.949
_exptl_absorpt_correction_T_max 0.789
_exptl_absorpt_correction_T_min 0.693
_exptl_absorpt_correction_type multi-scan
_exptl_crystal_colour colourless
_exptl_crystal_density_diffrn 1.178
_exptl_crystal_density_method 'not measured'
_exptl_crystal_description tablet
_exptl_crystal_F_000 1016
_exptl_crystal_size_max 0.40
_exptl_crystal_size_mid 0.25
_exptl_crystal_size_min 0.25
_refine_diff_density_max 0.871
_refine_diff_density_min -0.353
_refine_diff_density_rms 0.059
_refine_ls_extinction_method none
_refine_ls_goodness_of_fit_ref 1.031
_refine_ls_hydrogen_treatment constr
_refine_ls_matrix_type full
_refine_ls_number_parameters 735
_refine_ls_number_reflns 11212
_refine_ls_number_restraints 127
_refine_ls_restrained_S_all 1.037
_refine_ls_R_factor_all 0.0736
_refine_ls_R_factor_gt 0.0441
_refine_ls_shift/su_max 0.003
_refine_ls_shift/su_mean 0.001
_refine_ls_structure_factor_coef Fsqd
_refine_ls_weighting_details 'calc w=1/[\s^2^(Fo^2^)+(0.0589P)^2^+0.0894P] where P=(Fo^2^+2Fc^2^)/3'
_refine_ls_weighting_scheme calc
_refine_ls_wR_factor_gt 0.1057
_refine_ls_wR_factor_ref 0.1175
_reflns_number_gt 7707
_reflns_number_total 11212
_reflns_threshold_expression >2sigma(I)
_cod_data_source_file om800818v_si_001.cif
_cod_data_source_block pm003
_cod_database_code 4068401

loop_
_symmetry_equiv_pos_as_xyz
'x, y, z'
'-x, -y, -z'

loop_
_atom_site_label
_atom_site_type_symbol
_atom_site_fract_x
_atom_site_fract_y
_atom_site_fract_z
_atom_site_U_iso_or_equiv
_atom_site_adp_type
_atom_site_occupancy
_atom_site_symmetry_multiplicity
_atom_site_calc_flag
_atom_site_refinement_flags
_atom_site_disorder_assembly
_atom_site_disorder_group
C1 C -0.0020(9) 0.3411(8) 0.0669(8) 0.055(2) Uani 0.715(7) 1 d P A 1
H1A H 0.0475 0.3558 0.1034 0.066 Uiso 0.715(7) 1 calc PR A 1
H1B H 0.0266 0.3627 0.0093 0.066 Uiso 0.715(7) 1 calc PR A 1
C2 C -0.1154(2) 0.4046(3) 0.06393(19) 0.0504(8) Uani 0.715(7) 1 d P A 1
H2A H -0.1105 0.4811 0.0458 0.061 Uiso 0.715(7) 1 calc PR A 1
H2B H -0.1599 0.3984 0.0197 0.061 Uiso 0.715(7) 1 calc PR A 1
C3 C -0.1756(5) 0.3751(5) 0.1428(4) 0.0359(13) Uani 0.715(7) 1 d P A 1
H3 H -0.1314 0.3874 0.1847 0.043 Uiso 0.715(7) 1 calc PR A 1
C4 C -0.1756(3) 0.2532(3) 0.1790(3) 0.0369(11) Uani 0.715(7) 1 d P A 1
H4 H -0.2188 0.2395 0.1374 0.044 Uiso 0.715(7) 1 calc PR A 1
C5 C -0.0605(11) 0.1877(9) 0.1857(6) 0.046(2) Uani 0.715(7) 1 d P A 1
H5A H -0.0643 0.1108 0.2050 0.055 Uiso 0.715(7) 1 calc PR A 1
H5B H -0.0161 0.1965 0.2287 0.055 Uiso 0.715(7) 1 calc PR A 1
C6 C -0.0038(3) 0.2209(4) 0.1018(3) 0.0534(14) Uani 0.715(7) 1 d P A 1
H6A H -0.0433 0.2045 0.0604 0.064 Uiso 0.715(7) 1 calc PR A 1
H6B H 0.0726 0.1792 0.1101 0.064 Uiso 0.715(7) 1 calc PR A 1
C9 C -0.1720(6) 0.2127(6) 0.3334(4) 0.0562(16) Uani 0.715(7) 1 d P A 1
H9A H -0.1496 0.2811 0.3223 0.084 Uiso 0.715(7) 1 calc PR A 1
H9B H -0.1065 0.1558 0.3429 0.084 Uiso 0.715(7) 1 calc PR A 1
H9C H -0.2162 0.1951 0.3837 0.084 Uiso 0.715(7) 1 calc PR A 1
C10 C -0.2690(11) 0.1171(12) 0.2737(10) 0.053(3) Uani 0.715(7) 1 d P A 1
H10A H -0.3133 0.1265 0.2241 0.079 Uiso 0.715(7) 1 calc PR A 1
H10B H -0.3123 0.0950 0.3242 0.079 Uiso 0.715(7) 1 calc PR A 1
H10C H -0.2027 0.0617 0.2806 0.079 Uiso 0.715(7) 1 calc PR A 1
C1B C -0.013(2) 0.3081(19) 0.0721(18) 0.050(6) Uani 0.285(7) 1 d P A 2
H1B1 H -0.0369 0.2631 0.0451 0.060 Uiso 0.285(7) 1 calc PR A 2
H1B2 H 0.0465 0.3402 0.0386 0.060 Uiso 0.285(7) 1 calc PR A 2
C2B C -0.1154(2) 0.4046(3) 0.06393(19) 0.0504(8) Uani 0.285(7) 1 d P A 2
H2B1 H -0.0919 0.4627 0.0757 0.061 Uiso 0.285(7) 1 calc PR A 2
H2B2 H -0.1531 0.4348 0.0072 0.061 Uiso 0.285(7) 1 calc PR A 2
C3B C -0.1921(13) 0.3436(10) 0.1358(10) 0.033(3) Uani 0.285(7) 1 d P A 2
H3B H -0.2277 0.3011 0.1117 0.040 Uiso 0.285(7) 1 calc PR A 2
C4B C -0.1523(8) 0.2724(9) 0.2178(8) 0.043(3) Uani 0.285(7) 1 d P A 2
H4B H -0.1280 0.3139 0.2486 0.051 Uiso 0.285(7) 1 calc PR A 2
C5B C -0.048(2) 0.186(3) 0.2095(17) 0.044(5) Uani 0.285(7) 1 d P A 2
H5B1 H -0.0137 0.1412 0.2665 0.053 Uiso 0.285(7) 1 calc PR A 2
H5B2 H -0.0735 0.1389 0.1860 0.053 Uiso 0.285(7) 1 calc PR A 2
C6B C 0.0334(9) 0.2374(11) 0.1562(8) 0.064(4) Uani 0.285(7) 1 d P A 2
H6B1 H 0.0942 0.1816 0.1513 0.077 Uiso 0.285(7) 1 calc PR A 2
H6B2 H 0.0643 0.2795 0.1825 0.077 Uiso 0.285(7) 1 calc PR A 2
C9B C -0.2046(17) 0.1839(17) 0.3634(9) 0.066(5) Uani 0.285(7) 1 d P A 2
H9B1 H -0.2612 0.1480 0.3970 0.099 Uiso 0.285(7) 1 calc PR A 2
H9B2 H -0.2006 0.2472 0.3758 0.099 Uiso 0.285(7) 1 calc PR A 2
H9B3 H -0.1332 0.1342 0.3777 0.099 Uiso 0.285(7) 1 calc PR A 2
C10B C -0.271(2) 0.139(3) 0.259(3) 0.069(11) Uani 0.285(7) 1 d P A 2
H10D H -0.3309 0.1232 0.2979 0.103 Uiso 0.285(7) 1 calc PR A 2
H10E H -0.2101 0.0763 0.2764 0.103 Uiso 0.285(7) 1 calc PR A 2
H10F H -0.2974 0.1550 0.2015 0.103 Uiso 0.285(7) 1 calc PR A 2
C19B C -0.4527(11) 0.278(2) -0.1872(12) 0.093(11) Uani 0.160(6) 1 d PDU B 2
H19A H -0.4967 0.2281 -0.1505 0.139 Uiso 0.160(6) 1 calc PR B 2
H19B H -0.4262 0.2556 -0.2335 0.139 Uiso 0.160(6) 1 calc PR B 2
H19C H -0.4983 0.3506 -0.2106 0.139 Uiso 0.160(6) 1 calc PR B 2
C20B C -0.2867(17) 0.3565(14) -0.1909(11) 0.079(9) Uani 0.160(6) 1 d PDU B 2
H20A H -0.2325 0.3657 -0.1553 0.118 Uiso 0.160(6) 1 calc PR B 2
H20B H -0.3349 0.4259 -0.2219 0.118 Uiso 0.160(6) 1 calc PR B 2
H20C H -0.2485 0.3282 -0.2313 0.118 Uiso 0.160(6) 1 calc PR B 2
C21B C -0.2832(17) 0.1645(10) -0.1026(11) 0.090(10) Uani 0.160(6) 1 d PDU B 2
H21A H -0.3259 0.1138 -0.0651 0.134 Uiso 0.160(6) 1 calc PR B 2
H21B H -0.2182 0.1636 -0.0712 0.134 Uiso 0.160(6) 1 calc PR B 2
H21C H -0.2600 0.1437 -0.1503 0.134 Uiso 0.160(6) 1 calc PR B 2
C11 C -0.3611(2) 0.4704(2) 0.06341(14) 0.0344(6) Uani 1 1 d . A .
H11A H -0.3234 0.5137 0.0143 0.041 Uiso 1 1 calc R . .
H11B H -0.4297 0.5177 0.0692 0.041 Uiso 1 1 calc R . .
C12 C -0.3918(2) 0.3808(2) 0.04448(14) 0.0322(6) Uani 1 1 d . . .
C13 C -0.3615(2) 0.3687(2) -0.03057(15) 0.0350(6) Uani 1 1 d . . .
H13 H -0.3158 0.4134 -0.0666 0.042 Uiso 1 1 calc R . .
C14 C -0.3955(2) 0.2935(2) -0.05468(15) 0.0356(6) Uani 1 1 d . B .
C15 C -0.4671(2) 0.2342(2) -0.00163(15) 0.0367(6) Uani 1 1 d . . .
H15 H -0.4934 0.1838 -0.0178 0.044 Uiso 1 1 calc R . .
C16 C -0.5023(2) 0.2442(2) 0.07362(15) 0.0329(6) Uani 1 1 d . . .
C17 C -0.45976(19) 0.3155(2) 0.09957(14) 0.0301(5) Uani 1 1 d . A .
C18 C -0.3550(2) 0.2785(2) -0.13602(17) 0.0459(7) Uani 1 1 d D . .
C19 C -0.4049(4) 0.1984(4) -0.1548(3) 0.0749(18) Uani 0.840(6) 1 d PDU B 1
H19D H -0.3763 0.1926 -0.2073 0.112 Uiso 0.840(6) 1 calc PR B 1
H19E H -0.4851 0.2219 -0.1612 0.112 Uiso 0.840(6) 1 calc PR B 1
H19F H -0.3859 0.1282 -0.1081 0.112 Uiso 0.840(6) 1 calc PR B 1
C20 C -0.3857(4) 0.3885(3) -0.2119(2) 0.0616(13) Uani 0.840(6) 1 d PDU B 1
H20D H -0.3543 0.4425 -0.2009 0.092 Uiso 0.840(6) 1 calc PR B 1
H20E H -0.4659 0.4112 -0.2190 0.092 Uiso 0.840(6) 1 calc PR B 1
H20F H -0.3560 0.3811 -0.2636 0.092 Uiso 0.840(6) 1 calc PR B 1
C21 C -0.2292(3) 0.2469(4) -0.1299(2) 0.0624(13) Uani 0.840(6) 1 d PDU B 1
H21D H -0.1983 0.3006 -0.1180 0.094 Uiso 0.840(6) 1 calc PR B 1
H21E H -0.2025 0.2436 -0.1835 0.094 Uiso 0.840(6) 1 calc PR B 1
H21F H -0.2062 0.1764 -0.0842 0.094 Uiso 0.840(6) 1 calc PR B 1
C22 C -0.5885(2) 0.1823(2) 0.12496(16) 0.0391(6) Uani 1 1 d . . .
C23 C -0.6271(3) 0.1135(3) 0.0834(2) 0.0635(10) Uani 1 1 d . . .
H23A H -0.6566 0.1592 0.0259 0.095 Uiso 1 1 calc R . .
H23B H -0.6846 0.0787 0.1165 0.095 Uiso 1 1 calc R . .
H23C H -0.5647 0.0585 0.0811 0.095 Uiso 1 1 calc R . .
C24 C -0.6894(2) 0.2627(3) 0.13212(18) 0.0501(8) Uani 1 1 d . . .
H24A H -0.6665 0.3093 0.1572 0.075 Uiso 1 1 calc R . .
H24B H -0.7425 0.2237 0.1681 0.075 Uiso 1 1 calc R . .
H24C H -0.7236 0.3067 0.0757 0.075 Uiso 1 1 calc R . .
C25 C -0.5418(2) 0.1062(2) 0.21384(17) 0.0494(8) Uani 1 1 d . . .
H25A H -0.4760 0.0560 0.2093 0.074 Uiso 1 1 calc R . .
H25B H -0.5973 0.0658 0.2444 0.074 Uiso 1 1 calc R . .
H25C H -0.5222 0.1481 0.2446 0.074 Uiso 1 1 calc R . .
C28 C -0.4281(3) 0.3745(3) 0.34516(18) 0.0578(9) Uani 1 1 d . . .
H28A H -0.5079 0.4056 0.3375 0.069 Uiso 1 1 calc R . .
H28B H -0.4187 0.3032 0.3921 0.069 Uiso 1 1 calc R . .
C29 C -0.3725(3) 0.4450(3) 0.3738(2) 0.0755(11) Uani 1 1 d . . .
H29A H -0.2933 0.4153 0.3832 0.113 Uiso 1 1 calc R . .
H29B H -0.4035 0.4474 0.4267 0.113 Uiso 1 1 calc R . .
H29C H -0.3848 0.5178 0.3302 0.113 Uiso 1 1 calc R . .
C30 C -0.2721(2) 0.5351(2) 0.15088(18) 0.0490(7) Uani 1 1 d . A .
H30A H -0.2274 0.5159 0.2027 0.073 Uiso 1 1 calc R . .
H30B H -0.3439 0.5783 0.1542 0.073 Uiso 1 1 calc R . .
H30C H -0.2345 0.5768 0.1020 0.073 Uiso 1 1 calc R . .
N7 N -0.28830(17) 0.43609(17) 0.14151(12) 0.0347(5) Uani 1 1 d . . .
N8 N -0.23629(18) 0.22160(19) 0.26195(13) 0.0418(6) Uani 1 1 d . . .
O26 O -0.48519(14) 0.32507(14) 0.17301(10) 0.0344(4) Uani 1 1 d . . .
Zn27 Zn -0.38104(2) 0.35053(2) 0.241177(17) 0.03544(10) Uani 1 1 d . A .
C31 C 0.4780(6) 0.1873(5) 0.6174(4) 0.0421(15) Uani 0.688(8) 1 d PD C 1
H31A H 0.5432 0.2001 0.6411 0.050 Uiso 0.688(8) 1 calc PR C 1
H31B H 0.4413 0.1396 0.6646 0.050 Uiso 0.688(8) 1 calc PR C 1
C32 C 0.3992(7) 0.2935(7) 0.5728(6) 0.037(2) Uani 0.688(8) 1 d PD C 1
H32A H 0.3772 0.3289 0.6132 0.045 Uiso 0.688(8) 1 calc PR C 1
H32B H 0.4364 0.3415 0.5262 0.045 Uiso 0.688(8) 1 calc PR C 1
C33 C 0.2978(4) 0.2750(5) 0.5377(3) 0.0298(11) Uani 0.688(8) 1 d PD C 1
H33 H 0.2632 0.2248 0.5859 0.036 Uiso 0.688(8) 1 calc PR C 1
C34 C 0.3276(5) 0.2226(4) 0.4740(3) 0.0374(13) Uani 0.688(8) 1 d PD C 1
H34 H 0.3642 0.2712 0.4262 0.045 Uiso 0.688(8) 1 calc PR C 1
C35 C 0.4103(2) 0.1186(2) 0.51874(19) 0.0510(8) Uani 0.688(8) 1 d PD C 1
H35A H 0.4325 0.0835 0.4781 0.061 Uiso 0.688(8) 1 calc PR C 1
H35B H 0.3737 0.0696 0.5652 0.061 Uiso 0.688(8) 1 calc PR C 1
C36 C 0.5142(4) 0.1338(4) 0.5555(3) 0.0465(13) Uani 0.688(8) 1 d PD C 1
H36A H 0.5636 0.0634 0.5847 0.056 Uiso 0.688(8) 1 calc PR C 1
H36B H 0.5546 0.1793 0.5096 0.056 Uiso 0.688(8) 1 calc PR C 1
C39 C 0.2465(7) 0.1919(7) 0.3592(5) 0.070(2) Uani 0.688(8) 1 d P C 1
H39A H 0.1788 0.1831 0.3370 0.104 Uiso 0.688(8) 1 calc PR C 1
H39B H 0.3037 0.1274 0.3695 0.104 Uiso 0.688(8) 1 calc PR C 1
H39C H 0.2714 0.2545 0.3180 0.104 Uiso 0.688(8) 1 calc PR C 1
C40 C 0.1853(7) 0.1090(6) 0.4999(4) 0.0487(15) Uani 0.688(8) 1 d P C 1
H40A H 0.1706 0.1159 0.5544 0.073 Uiso 0.688(8) 1 calc PR C 1
H40B H 0.2423 0.0449 0.5083 0.073 Uiso 0.688(8) 1 calc PR C 1
H40C H 0.1177 0.1024 0.4760 0.073 Uiso 0.688(8) 1 calc PR C 1
C41 C 0.1454(2) 0.4040(2) 0.56223(16) 0.0354(6) Uani 1 1 d . C .
H41A H 0.0833 0.4652 0.5365 0.042 Uiso 1 1 calc R . .
H41B H 0.1944 0.4263 0.5940 0.042 Uiso 1 1 calc R . .
C42 C 0.1010(2) 0.3108(2) 0.62303(16) 0.0350(6) Uani 1 1 d . . .
C43 C 0.1367(2) 0.2666(2) 0.70728(17) 0.0394(6) Uani 1 1 d . . .
H43 H 0.1906 0.2955 0.7249 0.047 Uiso 1 1 calc R . .
C44 C 0.0974(2) 0.1823(2) 0.76683(16) 0.0416(7) Uani 1 1 d . D .
C45 C 0.0138(2) 0.1471(2) 0.73846(16) 0.0392(6) Uani 1 1 d . . .
H45 H -0.0169 0.0913 0.7786 0.047 Uiso 1 1 calc R . .
C46 C -0.0269(2) 0.1888(2) 0.65531(16) 0.0352(6) Uani 1 1 d . . .
C47 C 0.02141(19) 0.2692(2) 0.59430(16) 0.0329(6) Uani 1 1 d . C .
C48 C 0.1437(2) 0.1335(3) 0.85866(17) 0.0523(8) Uani 1 1 d D . .
C49 C 0.2665(5) 0.0887(10) 0.8660(9) 0.073(3) Uani 0.63(3) 1 d PDU D 1
H49A H 0.3044 0.1436 0.8278 0.110 Uiso 0.63(3) 1 calc PR D 1
H49B H 0.2807 0.0257 0.8505 0.110 Uiso 0.63(3) 1 calc PR D 1
H49C H 0.2938 0.0677 0.9243 0.110 Uiso 0.63(3) 1 calc PR D 1
C50 C 0.1238(11) 0.2222(9) 0.8933(9) 0.072(3) Uani 0.63(3) 1 d PDU D 1
H50A H 0.1597 0.2807 0.8582 0.108 Uiso 0.63(3) 1 calc PR D 1
H50B H 0.1543 0.1934 0.9515 0.108 Uiso 0.63(3) 1 calc PR D 1
H50C H 0.0445 0.2496 0.8924 0.108 Uiso 0.63(3) 1 calc PR D 1
C51 C 0.0872(8) 0.0449(7) 0.9154(8) 0.079(4) Uani 0.63(3) 1 d PDU D 1
H51A H 0.1198 0.0165 0.9730 0.118 Uiso 0.63(3) 1 calc PR D 1
H51B H 0.0969 -0.0129 0.8940 0.118 Uiso 0.63(3) 1 calc PR D 1
H51C H 0.0085 0.0740 0.9158 0.118 Uiso 0.63(3) 1 calc PR D 1
C52 C -0.1242(2) 0.1505(2) 0.62930(17) 0.0402(6) Uani 1 1 d . . .
C53 C -0.1698(2) 0.0686(2) 0.70484(19) 0.0506(8) Uani 1 1 d . . .
H53A H -0.1908 0.0992 0.7477 0.076 Uiso 1 1 calc R . .
H53B H -0.1132 0.0032 0.7292 0.076 Uiso 1 1 calc R . .
H53C H -0.2345 0.0511 0.6859 0.076 Uiso 1 1 calc R . .
C54 C -0.2177(2) 0.2470(2) 0.5890(2) 0.0545(8) Uani 1 1 d . . .
H54A H -0.2769 0.2244 0.5678 0.082 Uiso 1 1 calc R . .
H54B H -0.1901 0.3023 0.5419 0.082 Uiso 1 1 calc R . .
H54C H -0.2462 0.2764 0.6313 0.082 Uiso 1 1 calc R . .
C55 C -0.0881(2) 0.0975(3) 0.56555(19) 0.0514(8) Uani 1 1 d . . .
H55A H -0.1508 0.0744 0.5493 0.077 Uiso 1 1 calc R . .
H55B H -0.0286 0.0350 0.5915 0.077 Uiso 1 1 calc R . .
H55C H -0.0619 0.1493 0.5152 0.077 Uiso 1 1 calc R . .
C58 C 0.0310(3) 0.4279(3) 0.30524(18) 0.0651(10) Uani 1 1 d . . .
H58A H 0.0159 0.3740 0.2840 0.078 Uiso 1 1 calc R . .
H58B H -0.0413 0.4718 0.3088 0.078 Uiso 1 1 calc R . .
C59 C 0.0899(4) 0.4987(4) 0.2403(2) 0.1143(18) Uani 1 1 d . . .
H59A H 0.1020 0.5564 0.2573 0.171 Uiso 1 1 calc R . .
H59B H 0.0463 0.5297 0.1867 0.171 Uiso 1 1 calc R . .
H59C H 0.1610 0.4575 0.2333 0.171 Uiso 1 1 calc R . .
C60 C 0.2468(3) 0.4770(3) 0.4382(2) 0.0619(9) Uani 1 1 d . C .
H60A H 0.2932 0.4984 0.4715 0.093 Uiso 1 1 calc R . .
H60B H 0.1835 0.5353 0.4125 0.093 Uiso 1 1 calc R . .
H60C H 0.2898 0.4616 0.3936 0.093 Uiso 1 1 calc R . .
N37 N 0.20800(17) 0.38044(17) 0.49338(13) 0.0356(5) Uani 1 1 d . . .
N38 N 0.22484(19) 0.2080(2) 0.43962(14) 0.0442(6) Uani 1 1 d . . .
O56 O -0.00781(14) 0.30731(15) 0.51258(10) 0.0378(4) Uani 1 1 d . . .
Zn57 Zn 0.09343(3) 0.34817(3) 0.422584(18) 0.03878(10) Uani 1 1 d . C .
C49B C 0.2685(5) 0.119(3) 0.8587(14) 0.095(9) Uani 0.37(3) 1 d PDU D 2
H49D H 0.2983 0.0695 0.8309 0.143 Uiso 0.37(3) 1 calc PR D 2
H49E H 0.2985 0.0895 0.9171 0.143 Uiso 0.37(3) 1 calc PR D 2
H49F H 0.2890 0.1887 0.8281 0.143 Uiso 0.37(3) 1 calc PR D 2
C50B C 0.100(2) 0.205(2) 0.906(2) 0.112(10) Uani 0.37(3) 1 d PDU D 2
H50D H 0.0194 0.2154 0.9056 0.168 Uiso 0.37(3) 1 calc PR D 2
H50E H 0.1219 0.2741 0.8786 0.168 Uiso 0.37(3) 1 calc PR D 2
H50F H 0.1299 0.1704 0.9645 0.168 Uiso 0.37(3) 1 calc PR D 2
C51B C 0.116(3) 0.0240(17) 0.9039(16) 0.195(15) Uani 0.37(3) 1 d PDU D 2
H51D H 0.1321 -0.0180 0.8681 0.293 Uiso 0.37(3) 1 calc PR D 2
H51E H 0.0371 0.0323 0.9155 0.293 Uiso 0.37(3) 1 calc PR D 2
H51F H 0.1594 -0.0134 0.9573 0.293 Uiso 0.37(3) 1 calc PR D 2
C31B C 0.4858(16) 0.2278(12) 0.5905(12) 0.061(5) Uani 0.312(8) 1 d PD C 2
H31C H 0.5250 0.2191 0.6429 0.073 Uiso 0.312(8) 1 calc PR C 2
H31D H 0.5325 0.2566 0.5424 0.073 Uiso 0.312(8) 1 calc PR C 2
C32B C 0.3772(15) 0.307(2) 0.5784(14) 0.048(6) Uani 0.312(8) 1 d PD C 2
H32C H 0.3920 0.3797 0.5668 0.058 Uiso 0.312(8) 1 calc PR C 2
H32D H 0.3363 0.2858 0.6309 0.058 Uiso 0.312(8) 1 calc PR C 2
C33B C 0.3074(11) 0.3111(9) 0.5050(8) 0.033(3) Uani 0.312(8) 1 d PD C 2
H33B H 0.3482 0.3442 0.4533 0.040 Uiso 0.312(8) 1 calc PR C 2
C34B C 0.2998(10) 0.2005(7) 0.5061(9) 0.052(4) Uani 0.312(8) 1 d PD C 2
H34B H 0.2609 0.1682 0.5591 0.063 Uiso 0.312(8) 1 calc PR C 2
C35B C 0.4103(2) 0.1186(2) 0.51874(19) 0.0510(8) Uani 0.312(8) 1 d PD C 2
H35C H 0.3968 0.0461 0.5288 0.061 Uiso 0.312(8) 1 calc PR C 2
H35D H 0.4553 0.1413 0.4685 0.061 Uiso 0.312(8) 1 calc PR C 2
C36B C 0.4679(11) 0.1187(10) 0.5962(8) 0.084(5) Uani 0.312(8) 1 d PD C 2
H36C H 0.4238 0.0895 0.6460 0.101 Uiso 0.312(8) 1 calc PR C 2
H36D H 0.5404 0.0693 0.6063 0.101 Uiso 0.312(8) 1 calc PR C 2
C39B C 0.2739(14) 0.2405(15) 0.3546(11) 0.072(5) Uani 0.312(8) 1 d P C 2
H39D H 0.2223 0.2398 0.3129 0.108 Uiso 0.312(8) 1 calc PR C 2
H39E H 0.3429 0.1900 0.3572 0.108 Uiso 0.312(8) 1 calc PR C 2
H39F H 0.2888 0.3131 0.3382 0.108 Uiso 0.312(8) 1 calc PR C 2
C40B C 0.1752(17) 0.1216(14) 0.4542(12) 0.075(5) Uani 0.312(8) 1 d P C 2
H40D H 0.1319 0.1332 0.4035 0.113 Uiso 0.312(8) 1 calc PR C 2
H40E H 0.1266 0.1142 0.5017 0.113 Uiso 0.312(8) 1 calc PR C 2
H40F H 0.2318 0.0560 0.4679 0.113 Uiso 0.312(8) 1 calc PR C 2

loop_
_atom_site_aniso_label
_atom_site_aniso_U_11
_atom_site_aniso_U_22
_atom_site_aniso_U_33
_atom_site_aniso_U_23
_atom_site_aniso_U_13
_atom_site_aniso_U_12
C1 0.045(4) 0.050(6) 0.067(4) -0.014(4) 0.001(3) -0.017(4)
C2 0.0380(16) 0.052(2) 0.0629(19) -0.0184(15) 0.0061(14) -0.0189(14)
C3 0.041(3) 0.019(3) 0.045(3) -0.007(2) -0.0062(19) -0.009(2)
C4 0.036(2) 0.034(3) 0.038(2) -0.0104(19) -0.0065(18) -0.0086(17)
C5 0.036(4) 0.039(3) 0.057(5) -0.015(4) -0.022(3) -0.001(3)
C6 0.034(2) 0.061(4) 0.062(3) -0.023(3) 0.004(2) -0.005(2)
C9 0.059(4) 0.062(4) 0.031(4) -0.002(3) -0.019(3) 0.000(3)
C10 0.058(5) 0.025(6) 0.068(4) -0.005(5) -0.012(3) -0.014(4)
C1B 0.032(8) 0.043(15) 0.071(10) -0.017(10) 0.037(7) -0.013(8)
C2B 0.0380(16) 0.052(2) 0.0629(19) -0.0184(15) 0.0061(14) -0.0189(14)
C3B 0.042(7) 0.008(7) 0.057(7) -0.017(5) 0.015(5) -0.015(5)
C4B 0.033(6) 0.046(7) 0.048(7) -0.019(5) -0.016(5) 0.002(5)
C5B 0.014(7) 0.064(9) 0.055(12) -0.026(9) -0.019(8) 0.003(5)
C6B 0.040(7) 0.075(9) 0.085(10) -0.043(8) -0.006(6) -0.001(6)
C9B 0.084(14) 0.068(12) 0.021(8) 0.005(7) -0.025(8) -0.002(8)
C10B 0.048(11) 0.021(14) 0.099(19) 0.003(12) 0.014(10) 0.024(9)
C19B 0.081(18) 0.18(3) 0.050(15) -0.08(2) 0.015(13) -0.03(2)
C20B 0.10(2) 0.11(2) 0.042(12) -0.032(13) 0.038(14) -0.040(17)
C21B 0.12(2) 0.11(2) 0.052(13) -0.054(15) 0.035(14) -0.014(18)
C11 0.0409(15) 0.0310(14) 0.0288(12) -0.0063(11) -0.0040(11) -0.0109(11)
C12 0.0366(14) 0.0295(14) 0.0282(12) -0.0073(10) -0.0024(11) -0.0083(11)
C13 0.0348(14) 0.0372(16) 0.0298(13) -0.0073(11) 0.0021(11) -0.0115(12)
C14 0.0363(14) 0.0404(16) 0.0293(13) -0.0126(11) 0.0001(11) -0.0076(12)
C15 0.0405(15) 0.0383(16) 0.0357(14) -0.0178(12) -0.0028(12) -0.0096(12)
C16 0.0330(14) 0.0356(15) 0.0304(13) -0.0115(11) 0.0026(11) -0.0097(11)
C17 0.0309(13) 0.0317(14) 0.0244(12) -0.0076(10) -0.0024(10) -0.0049(11)
C18 0.0445(17) 0.059(2) 0.0396(15) -0.0247(14) 0.0046(13) -0.0104(14)
C19 0.098(4) 0.104(4) 0.062(3) -0.063(3) 0.035(3) -0.051(3)
C20 0.068(3) 0.077(3) 0.0336(19) -0.0166(19) 0.0061(19) -0.011(2)
C21 0.053(2) 0.078(4) 0.057(3) -0.033(2) 0.0087(19) -0.002(2)
C22 0.0396(15) 0.0457(17) 0.0363(14) -0.0146(12) 0.0044(12) -0.0209(13)
C23 0.070(2) 0.076(3) 0.067(2) -0.0366(19) 0.0200(18) -0.050(2)
C24 0.0383(16) 0.065(2) 0.0459(16) -0.0166(15) 0.0043(13) -0.0172(15)
C25 0.0476(17) 0.0470(19) 0.0452(16) -0.0035(14) 0.0068(14) -0.0199(14)
C28 0.084(2) 0.058(2) 0.0403(16) -0.0259(15) 0.0042(16) -0.0189(18)
C29 0.109(3) 0.075(3) 0.058(2) -0.0411(19) -0.015(2) -0.019(2)
C30 0.0549(18) 0.0466(19) 0.0483(17) -0.0159(14) -0.0085(14) -0.0190(15)
N7 0.0337(12) 0.0335(13) 0.0344(11) -0.0104(9) -0.0046(9) -0.0052(9)
N8 0.0413(13) 0.0349(14) 0.0402(13) -0.0039(10) -0.0111(10) -0.0063(11)
O26 0.0375(10) 0.0421(11) 0.0267(8) -0.0148(8) 0.0024(7) -0.0120(8)
Zn27 0.04242(19) 0.03719(19) 0.02891(16) -0.01383(13) -0.00241(13) -0.00967(14)
C31 0.034(3) 0.036(4) 0.051(4) -0.012(3) -0.009(3) -0.003(3)
C32 0.031(4) 0.035(3) 0.051(4) -0.022(3) -0.002(3) -0.004(3)
C33 0.034(2) 0.022(3) 0.028(3) -0.004(2) 0.000(2) -0.004(2)
C34 0.051(3) 0.024(3) 0.031(3) -0.003(2) -0.004(2) -0.008(2)
C35 0.0509(18) 0.0402(18) 0.0588(18) -0.0193(15) 0.0035(15) -0.0015(14)
C36 0.032(3) 0.046(3) 0.053(3) -0.015(2) -0.001(2) 0.003(2)
C39 0.087(5) 0.079(6) 0.056(3) -0.047(4) -0.003(3) -0.002(4)
C40 0.050(3) 0.032(3) 0.071(4) -0.027(3) -0.001(4) -0.010(2)
C41 0.0294(13) 0.0338(15) 0.0505(15) -0.0238(12) -0.0033(12) -0.0068(11)
C42 0.0269(13) 0.0396(16) 0.0465(15) -0.0241(12) 0.0021(11) -0.0084(11)
C43 0.0317(14) 0.0520(18) 0.0468(15) -0.0302(14) 0.0000(12) -0.0127(12)
C44 0.0390(15) 0.0528(19) 0.0412(15) -0.0259(14) 0.0005(12) -0.0110(13)
C45 0.0361(15) 0.0444(17) 0.0429(15) -0.0214(13) 0.0036(12) -0.0114(12)
C46 0.0266(13) 0.0390(16) 0.0476(15) -0.0244(13) -0.0019(11) -0.0072(11)
C47 0.0256(13) 0.0348(15) 0.0424(14) -0.0205(12) -0.0036(11) -0.0029(11)
C48 0.0540(19) 0.071(2) 0.0388(16) -0.0244(15) -0.0056(14) -0.0189(16)
C49 0.067(6) 0.085(6) 0.070(8) -0.042(6) -0.002(5) 0.005(4)
C50 0.088(8) 0.094(7) 0.047(5) -0.043(4) -0.010(5) -0.011(5)
C51 0.079(7) 0.105(7) 0.046(6) -0.008(4) -0.011(4) -0.046(5)
C52 0.0305(14) 0.0383(16) 0.0557(17) -0.0193(13) -0.0047(12) -0.0112(12)
C53 0.0382(16) 0.051(2) 0.067(2) -0.0217(16) 0.0028(14) -0.0205(14)
C54 0.0324(15) 0.0487(19) 0.081(2) -0.0203(17) -0.0128(15) -0.0110(13)
C55 0.0553(18) 0.053(2) 0.0606(18) -0.0306(16) -0.0057(15) -0.0230(15)
C58 0.063(2) 0.077(3) 0.0474(18) -0.0134(17) -0.0128(16) -0.0158(19)
C59 0.123(4) 0.118(4) 0.065(3) 0.018(3) -0.014(3) -0.047(3)
C60 0.074(2) 0.066(2) 0.0584(19) -0.0241(17) 0.0101(17) -0.0431(19)
N37 0.0319(11) 0.0365(13) 0.0452(12) -0.0223(10) 0.0021(10) -0.0084(10)
N38 0.0479(14) 0.0501(16) 0.0485(14) -0.0311(12) 0.0048(11) -0.0160(12)
O56 0.0333(10) 0.0396(11) 0.0421(10) -0.0154(8) -0.0090(8) -0.0098(8)
Zn57 0.04133(19) 0.0394(2) 0.03776(18) -0.01509(14) -0.00699(14) -0.01055(14)
C49B 0.046(9) 0.160(19) 0.029(7) 0.005(10) -0.024(6) 0.016(8)
C50B 0.060(10) 0.22(3) 0.077(13) -0.101(17) 0.007(9) 0.013(12)
C51B 0.37(4) 0.20(2) 0.026(8) 0.014(12) -0.057(16) -0.19(2)
C31B 0.052(9) 0.072(13) 0.052(10) -0.015(9) -0.009(7) -0.015(9)
C32B 0.027(7) 0.074(12) 0.038(8) -0.024(8) -0.008(6) 0.008(6)
C33B 0.036(6) 0.035(7) 0.024(6) -0.005(5) -0.003(5) -0.009(5)
C34B 0.084(11) 0.011(5) 0.040(8) 0.015(5) -0.034(6) -0.008(5)
C35B 0.0509(18) 0.0402(18) 0.0588(18) -0.0193(15) 0.0035(15) -0.0015(14)
C36B 0.053(9) 0.091(12) 0.060(9) -0.001(8) -0.013(7) 0.042(8)
C39B 0.061(9) 0.087(14) 0.077(9) -0.052(10) -0.009(7) 0.011(8)
C40B 0.075(10) 0.042(8) 0.116(15) -0.039(12) 0.013(12) -0.011(7)

loop_
_atom_type_symbol
_atom_type_description
_atom_type_scat_dispersion_real
_atom_type_scat_dispersion_imag
_atom_type_scat_source
C C 0.0033 0.0016 'International Tables Vol C Tables 4.2.6.8 and 6.1.1.4'
H H 0.0000 0.0000 'International Tables Vol C Tables 4.2.6.8 and 6.1.1.4'
N N 0.0061 0.0033 'International Tables Vol C Tables 4.2.6.8 and 6.1.1.4'
O O 0.0106 0.0060 'International Tables Vol C Tables 4.2.6.8 and 6.1.1.4'
Zn Zn 0.2839 1.4301 'International Tables Vol C Tables 4.2.6.8 and 6.1.1.4'

loop_
_geom_angle_atom_site_label_1
_geom_angle_atom_site_label_2
_geom_angle_atom_site_label_3
_geom_angle
C2 C1 C6 110.0(6)
C2 C1 H1A 109.7
C6 C1 H1A 109.7
C2 C1 H1B 109.7
C6 C1 H1B 109.7
H1A C1 H1B 108.2
C3 C2 C1 117.1(6)
C3 C2 H2A 108.0
C1 C2 H2A 108.0
C3 C2 H2B 108.0
C1 C2 H2B 108.0
H2A C2 H2B 107.3
C2 C3 N7 118.3(4)
C2 C3 C4 110.3(5)
N7 C3 C4 109.8(4)
C2 C3 H3 105.9
N7 C3 H3 105.9
C4 C3 H3 105.9
C5 C4 N8 114.1(5)
C5 C4 C3 111.4(6)
N8 C4 C3 110.5(4)
C5 C4 H4 106.8
N8 C4 H4 106.8
C3 C4 H4 106.8
C4 C5 C6 112.4(6)
C4 C5 H5A 109.1
C6 C5 H5A 109.1
C4 C5 H5B 109.1
C6 C5 H5B 109.1
H5A C5 H5B 107.9
C5 C6 C1 111.0(7)
C5 C6 H6A 109.4
C1 C6 H6A 109.4
C5 C6 H6B 109.4
C1 C6 H6B 109.4
H6A C6 H6B 108.0
N8 C9 H9A 109.5
N8 C9 H9B 109.5
H9A C9 H9B 109.5
N8 C9 H9C 109.5
H9A C9 H9C 109.5
H9B C9 H9C 109.5
N8 C10 H10A 109.5
N8 C10 H10B 109.5
H10A C10 H10B 109.5
N8 C10 H10C 109.5
H10A C10 H10C 109.5
H10B C10 H10C 109.5
C6B C1B H1B1 107.7
C6B C1B H1B2 107.7
H1B1 C1B H1B2 107.1
C4B C3B N7 109.6(11)
C4B C3B H3B 105.8
N7 C3B H3B 105.8
N8 C4B C3B 109.8(10)
N8 C4B C5B 111.6(14)
C3B C4B C5B 108.3(13)
N8 C4B H4B 109.0
C3B C4B H4B 109.0
C5B C4B H4B 109.0
C6B C5B C4B 112(2)
C6B C5B H5B1 109.1
C4B C5B H5B1 109.1
C6B C5B H5B2 109.1
C4B C5B H5B2 109.1
H5B1 C5B H5B2 107.9
C5B C6B C1B 111.6(14)
C5B C6B H6B1 109.3
C1B C6B H6B1 109.3
C5B C6B H6B2 109.3
C1B C6B H6B2 109.3
H6B1 C6B H6B2 108.0
N8 C9B H9B1 109.5
N8 C9B H9B2 109.5
H9B1 C9B H9B2 109.5
N8 C9B H9B3 109.5
H9B1 C9B H9B3 109.5
H9B2 C9B H9B3 109.5
N8 C10B H10D 109.5
N8 C10B H10E 109.5
H10D C10B H10E 109.5
N8 C10B H10F 109.5
H10D C10B H10F 109.5
H10E C10B H10F 109.5
C18 C19B H19A 109.5
C18 C19B H19B 109.5
H19A C19B H19B 109.5
C18 C19B H19C 109.5
H19A C19B H19C 109.5
H19B C19B H19C 109.5
C18 C20B H20A 109.5
C18 C20B H20B 109.5
H20A C20B H20B 109.5
C18 C20B H20C 109.5
H20A C20B H20C 109.5
H20B C20B H20C 109.5
C18 C21B H21A 109.5
C18 C21B H21B 109.5
H21A C21B H21B 109.5
C18 C21B H21C 109.5
H21A C21B H21C 109.5
H21B C21B H21C 109.5
N7 C11 C12 115.5(2)
N7 C11 H11A 108.4
C12 C11 H11A 108.4
N7 C11 H11B 108.4
C12 C11 H11B 108.4
H11A C11 H11B 107.5
C13 C12 C17 120.3(2)
C13 C12 C11 119.7(2)
C17 C12 C11 119.7(2)
C14 C13 C12 122.1(2)
C14 C13 H13 118.9
C12 C13 H13 118.9
C13 C14 C15 116.4(2)
C13 C14 C18 120.5(2)
C15 C14 C18 123.1(2)
C16 C15 C14 124.1(2)
C16 C15 H15 118.0
C14 C15 H15 118.0
C15 C16 C17 118.1(2)
C15 C16 C22 120.8(2)
C17 C16 C22 121.1(2)
O26 C17 C16 121.5(2)
O26 C17 C12 119.9(2)
C16 C17 C12 118.6(2)
C19 C18 C20B 129.5(8)
C19 C18 C19B 41.9(9)
C20B C18 C19B 110.5(6)
C19 C18 C21 110.8(3)
C20B C18 C21 59.7(8)
C19B C18 C21 140.1(9)
C19 C18 C14 113.3(3)
C20B C18 C14 116.5(8)
C19B C18 C14 109.3(8)
C21 C18 C14 109.1(2)
C19 C18 C21B 66.6(9)
C20B C18 C21B 108.8(6)
C19B C18 C21B 108.1(6)
C21 C18 C21B 52.1(9)
C14 C18 C21B 103.1(7)
C19 C18 C20 108.0(3)
C20B C18 C20 47.4(8)
C19B C18 C20 70.4(9)
C21 C18 C20 106.6(3)
C14 C18 C20 108.7(2)
C21B C18 C20 146.7(7)
C18 C19 H19D 109.5
C18 C19 H19E 109.5
H19D C19 H19E 109.5
C18 C19 H19F 109.5
H19D C19 H19F 109.5
H19E C19 H19F 109.5
C18 C20 H20D 109.5
C18 C20 H20E 109.5
H20D C20 H20E 109.5
C18 C20 H20F 109.5
H20D C20 H20F 109.5
H20E C20 H20F 109.5
C18 C21 H21D 109.5
C18 C21 H21E 109.5
H21D C21 H21E 109.5
C18 C21 H21F 109.5
H21D C21 H21F 109.5
H21E C21 H21F 109.5
C23 C22 C24 107.8(2)
C23 C22 C25 106.9(2)
C24 C22 C25 109.4(2)
C23 C22 C16 112.3(2)
C24 C22 C16 109.1(2)
C25 C22 C16 111.1(2)
C22 C23 H23A 109.5
C22 C23 H23B 109.5
H23A C23 H23B 109.5
C22 C23 H23C 109.5
H23A C23 H23C 109.5
H23B C23 H23C 109.5
C22 C24 H24A 109.5
C22 C24 H24B 109.5
H24A C24 H24B 109.5
C22 C24 H24C 109.5
H24A C24 H24C 109.5
H24B C24 H24C 109.5
C22 C25 H25A 109.5
C22 C25 H25B 109.5
H25A C25 H25B 109.5
C22 C25 H25C 109.5
H25A C25 H25C 109.5
H25B C25 H25C 109.5
C29 C28 Zn27 119.3(2)
C29 C28 H28A 107.5
Zn27 C28 H28A 107.5
C29 C28 H28B 107.5
Zn27 C28 H28B 107.5
H28A C28 H28B 107.0
C28 C29 H29A 109.5
C28 C29 H29B 109.5
H29A C29 H29B 109.5
C28 C29 H29C 109.5
H29A C29 H29C 109.5
H29B C29 H29C 109.5
N7 C30 H30A 109.5
N7 C30 H30B 109.5
H30A C30 H30B 109.5
N7 C30 H30C 109.5
H30A C30 H30C 109.5
H30B C30 H30C 109.5
C3 N7 C30 104.5(3)
C3 N7 C11 118.0(3)
C30 N7 C11 107.1(2)
C3 N7 C3B 20.8(4)
C30 N7 C3B 125.2(5)
C11 N7 C3B 105.3(6)
C3 N7 Zn27 112.4(3)
C30 N7 Zn27 110.41(16)
C11 N7 Zn27 104.36(14)
C3B N7 Zn27 102.7(5)
C10B N8 C4B 129.6(17)
C10B N8 C9 121.2(18)
C4B N8 C9 81.8(5)
C10B N8 C10 9(2)
C4B N8 C10 133.0(8)
C9 N8 C10 111.8(6)
C10B N8 C4 99.5(18)
C4B N8 C4 34.3(5)
C9 N8 C4 113.4(3)
C10 N8 C4 105.8(7)
C10B N8 C9B 103(2)
C4B N8 C9B 106.4(8)
C9 N8 C9B 24.7(7)
C10 N8 C9B 93.3(9)
C4 N8 C9B 136.7(7)
C10B N8 Zn27 107.1(13)
C4B N8 Zn27 105.4(4)
C9 N8 Zn27 108.7(4)
C10 N8 Zn27 111.3(5)
C4 N8 Zn27 105.64(18)
C9B N8 Zn27 102.6(8)
C17 O26 Zn27 122.44(14)
O26 Zn27 C28 120.07(11)
O26 Zn27 N7 97.71(7)
C28 Zn27 N7 130.04(11)
O26 Zn27 N8 105.56(8)
C28 Zn27 N8 113.53(12)
N7 Zn27 N8 82.45(8)
C36 C31 C32 109.9(6)
C36 C31 H31A 109.7
C32 C31 H31A 109.7
C36 C31 H31B 109.7
C32 C31 H31B 109.7
H31A C31 H31B 108.2
C33 C32 C31 110.3(6)
C33 C32 H32A 109.6
C31 C32 H32A 109.6
C33 C32 H32B 109.6
C31 C32 H32B 109.6
H32A C32 H32B 108.1
C32 C33 C34 111.4(6)
C32 C33 N37 114.3(4)
C34 C33 N37 107.5(4)
C32 C33 H33 107.8
C34 C33 H33 107.8
N37 C33 H33 107.8
N38 C34 C33 109.6(4)
N38 C34 C35 114.5(4)
C33 C34 C35 107.0(4)
N38 C34 H34 108.5
C33 C34 H34 108.5
C35 C34 H34 108.5
C34 C35 C36 114.2(4)
C34 C35 H35A 108.7
C36 C35 H35A 108.7
C34 C35 H35B 108.7
C36 C35 H35B 108.7
H35A C35 H35B 107.6
C31 C36 C35 107.7(5)
C31 C36 H36A 110.2
C35 C36 H36A 110.2
C31 C36 H36B 110.2
C35 C36 H36B 110.2
H36A C36 H36B 108.5
N38 C39 H39A 109.5
N38 C39 H39B 109.5
H39A C39 H39B 109.5
N38 C39 H39C 109.5
H39A C39 H39C 109.5
H39B C39 H39C 109.5
N38 C40 H40A 109.5
N38 C40 H40B 109.5
H40A C40 H40B 109.5
N38 C40 H40C 109.5
H40A C40 H40C 109.5
H40B C40 H40C 109.5
N37 C41 C42 113.9(2)
N37 C41 H41A 108.8
C42 C41 H41A 108.8
N37 C41 H41B 108.8
C42 C41 H41B 108.8
H41A C41 H41B 107.7
C43 C42 C47 120.2(2)
C43 C42 C41 119.9(2)
C47 C42 C41 119.9(2)
C44 C43 C42 122.8(2)
C44 C43 H43 118.6
C42 C43 H43 118.6
C43 C44 C45 116.2(2)
C43 C44 C48 120.4(2)
C45 C44 C48 123.4(3)
C46 C45 C44 124.0(3)
C46 C45 H45 118.0
C44 C45 H45 118.0
C45 C46 C47 118.4(2)
C45 C46 C52 121.3(2)
C47 C46 C52 120.3(2)
O56 C47 C46 121.8(2)
O56 C47 C42 120.1(2)
C46 C47 C42 118.1(2)
C50B C48 C51B 109.4(6)
C50B C48 C49 118.0(15)
C51B C48 C49 93.3(16)
C50B C48 C49B 108.7(6)
C51B C48 C49B 107.8(6)
C49 C48 C49B 14.9(15)
C50B C48 C51 91.9(16)
C51B C48 C51 18.8(16)
C49 C48 C51 108.1(5)
C49B C48 C51 121.5(14)
C50B C48 C50 16.0(16)
C51B C48 C50 124.2(16)
C49 C48 C50 107.9(5)
C49B C48 C50 96.4(15)
C51 C48 C50 107.3(5)
C50B C48 C44 111.6(12)
C51B C48 C44 110.2(10)
C49 C48 C44 112.7(6)
C49B C48 C44 109.0(8)
C51 C48 C44 112.7(5)
C50 C48 C44 107.9(6)
C48 C49 H49A 109.5
C48 C49 H49B 109.4
H49A C49 H49B 109.5
C48 C49 H49C 109.5
H49A C49 H49C 109.5
H49B C49 H49C 109.5
C48 C50 H50A 109.6
C48 C50 H50B 109.3
H50A C50 H50B 109.5
C48 C50 H50C 109.5
H50A C50 H50C 109.5
H50B C50 H50C 109.5
C48 C51 H51A 109.5
C48 C51 H51B 109.4
H51A C51 H51B 109.5
C48 C51 H51C 109.5
H51A C51 H51C 109.5
H51B C51 H51C 109.5
C54 C52 C53 107.6(2)
C54 C52 C55 109.3(2)
C53 C52 C55 107.6(2)
C54 C52 C46 109.1(2)
C53 C52 C46 112.6(2)
C55 C52 C46 110.5(2)
C52 C53 H53A 109.5
C52 C53 H53B 109.5
H53A C53 H53B 109.5
C52 C53 H53C 109.5
H53A C53 H53C 109.5
H53B C53 H53C 109.5
C52 C54 H54A 109.5
C52 C54 H54B 109.5
H54A C54 H54B 109.5
C52 C54 H54C 109.5
H54A C54 H54C 109.5
H54B C54 H54C 109.5
C52 C55 H55A 109.5
C52 C55 H55B 109.5
H55A C55 H55B 109.5
C52 C55 H55C 109.5
H55A C55 H55C 109.5
H55B C55 H55C 109.5
C59 C58 Zn57 121.7(3)
C59 C58 H58A 106.9
Zn57 C58 H58A 106.9
C59 C58 H58B 106.9
Zn57 C58 H58B 106.9
H58A C58 H58B 106.7
C58 C59 H59A 109.5
C58 C59 H59B 109.5
H59A C59 H59B 109.5
C58 C59 H59C 109.5
H59A C59 H59C 109.5
H59B C59 H59C 109.5
N37 C60 H60A 109.5
N37 C60 H60B 109.5
H60A C60 H60B 109.5
N37 C60 H60C 109.5
H60A C60 H60C 109.5
H60B C60 H60C 109.5
C33B N37 C60 96.2(6)
C33B N37 C41 124.8(6)
C60 N37 C41 108.9(2)
C33B N37 C33 22.7(5)
C60 N37 C33 117.4(3)
C41 N37 C33 106.7(3)
C33B N37 Zn57 111.7(5)
C60 N37 Zn57 108.17(17)
C41 N37 Zn57 105.93(14)
C33 N37 Zn57 109.2(2)
C40B N38 C34B 116.9(9)
C40B N38 C39 80.2(8)
C34B N38 C39 131.0(6)
C40B N38 C39B 110.7(9)
C34B N38 C39B 112.7(8)
C39 N38 C39B 30.5(6)
C40B N38 C34 134.3(8)
C34B N38 C34 25.1(5)
C39 N38 C34 110.1(4)
C39B N38 C34 87.8(7)
C40B N38 C40 29.2(7)
C34B N38 C40 89.8(5)
C39 N38 C40 106.6(4)
C39B N38 C40 136.1(7)
C34 N38 C40 111.6(3)
C40B N38 Zn57 107.3(8)
C34B N38 Zn57 106.2(4)
C39 N38 Zn57 111.6(4)
C39B N38 Zn57 101.6(7)
C34 N38 Zn57 109.2(2)
C40 N38 Zn57 107.7(3)
C47 O56 Zn57 123.93(15)
O56 Zn57 C58 118.03(11)
O56 Zn57 N37 95.75(7)
C58 Zn57 N37 131.47(12)
O56 Zn57 N38 108.36(8)
C58 Zn57 N38 115.01(13)
N37 Zn57 N38 81.76(8)
C48 C49B H49D 109.5
C48 C49B H49E 109.4
H49D C49B H49E 109.5
C48 C49B H49F 109.5
H49D C49B H49F 109.5
H49E C49B H49F 109.5
C48 C50B H50D 109.4
C48 C50B H50E 109.3
H50D C50B H50E 109.5
C48 C50B H50F 109.8
H50D C50B H50F 109.5
H50E C50B H50F 109.5
C48 C51B H51D 109.6
C48 C51B H51E 109.4
H51D C51B H51E 109.5
C48 C51B H51F 109.4
H51D C51B H51F 109.5
H51E C51B H51F 109.5
C32B C31B C36B 111.6(17)
C32B C31B H31C 109.3
C36B C31B H31C 109.3
C32B C31B H31D 109.3
C36B C31B H31D 109.3
H31C C31B H31D 108.0
C31B C32B C33B 110.7(16)
C31B C32B H32C 109.5
C33B C32B H32C 109.5
C31B C32B H32D 109.5
C33B C32B H32D 109.5
H32C C32B H32D 108.1
N37 C33B C32B 112.3(11)
N37 C33B C34B 114.2(9)
C32B C33B C34B 114.3(14)
N37 C33B H33B 104.9
C32B C33B H33B 105.0
C34B C33B H33B 104.9
N38 C34B C33B 112.3(7)
N38 C34B H34B 103.5
C33B C34B H34B 103.5
C31B C36B H36C 108.4
C31B C36B H36D 108.4
H36C C36B H36D 107.5
N38 C39B H39D 109.5
N38 C39B H39E 109.5
H39D C39B H39E 109.5
N38 C39B H39F 109.5
H39D C39B H39F 109.5
H39E C39B H39F 109.5
N38 C40B H40D 109.5
N38 C40B H40E 109.5
H40D C40B H40E 109.5
N38 C40B H40F 109.5
H40D C40B H40F 109.5
H40E C40B H40F 109.5

loop_
_geom_bond_atom_site_label_1
_geom_bond_atom_site_label_2
_geom_bond_distance
C1 C2 1.494(12)
C1 C6 1.531(9)
C1 H1A 0.9900
C1 H1B 0.9900
C2 C3 1.475(7)
C2 H2A 0.9900
C2 H2B 0.9900
C3 N7 1.477(7)
C3 C4 1.547(7)
C3 H3 1.0000
C4 C5 1.511(13)
C4 N8 1.535(5)
C4 H4 1.0000
C5 C6 1.524(13)
C5 H5A 0.9900
C5 H5B 0.9900
C6 H6A 0.9900
C6 H6B 0.9900
C9 N8 1.434(7)
C9 H9A 0.9800
C9 H9B 0.9800
C9 H9C 0.9800
C10 N8 1.506(14)
C10 H10A 0.9800
C10 H10B 0.9800
C10 H10C 0.9800
C1B C6B 1.46(3)
C1B H1B1 0.9900
C1B H1B2 0.9900
C3B C4B 1.41(2)
C3B N7 1.593(15)
C3B H3B 1.0000
C4B N8 1.404(11)
C4B C5B 1.61(3)
C4B H4B 1.0000
C5B C6B 1.44(4)
C5B H5B1 0.9900
C5B H5B2 0.9900
C6B H6B1 0.9900
C6B H6B2 0.9900
C9B N8 1.649(15)
C9B H9B1 0.9800
C9B H9B2 0.9800
C9B H9B3 0.9800
C10B N8 1.31(4)
C10B H10D 0.9800
C10B H10E 0.9800
C10B H10F 0.9800
C19B C18 1.520(7)
C19B H19A 0.9800
C19B H19B 0.9800
C19B H19C 0.9800
C20B C18 1.511(7)
C20B H20A 0.9800
C20B H20B 0.9800
C20B H20C 0.9800
C21B C18 1.541(7)
C21B H21A 0.9800
C21B H21B 0.9800
C21B H21C 0.9800
C11 N7 1.503(3)
C11 C12 1.504(3)
C11 H11A 0.9900
C11 H11B 0.9900
C12 C13 1.387(3)
C12 C17 1.415(3)
C13 C14 1.386(4)
C13 H13 0.9500
C14 C15 1.393(3)
C14 C18 1.537(3)
C15 C16 1.393(3)
C15 H15 0.9500
C16 C17 1.409(3)
C16 C22 1.537(3)
C17 O26 1.333(3)
C18 C19 1.499(4)
C18 C21 1.531(4)
C18 C20 1.559(4)
C19 H19D 0.9800
C19 H19E 0.9800
C19 H19F 0.9800
C20 H20D 0.9800
C20 H20E 0.9800
C20 H20F 0.9800
C21 H21D 0.9800
C21 H21E 0.9800
C21 H21F 0.9800
C22 C23 1.529(4)
C22 C24 1.533(4)
C22 C25 1.534(4)
C23 H23A 0.9800
C23 H23B 0.9800
C23 H23C 0.9800
C24 H24A 0.9800
C24 H24B 0.9800
C24 H24C 0.9800
C25 H25A 0.9800
C25 H25B 0.9800
C25 H25C 0.9800
C28 C29 1.517(4)
C28 Zn27 1.978(3)
C28 H28A 0.9900
C28 H28B 0.9900
C29 H29A 0.9800
C29 H29B 0.9800
C29 H29C 0.9800
C30 N7 1.480(3)
C30 H30A 0.9800
C30 H30B 0.9800
C30 H30C 0.9800
N7 Zn27 2.118(2)
N8 Zn27 2.190(2)
O26 Zn27 1.9341(16)
C31 C36 1.515(6)
C31 C32 1.519(5)
C31 H31A 0.9900
C31 H31B 0.9900
C32 C33 1.515(6)
C32 H32A 0.9900
C32 H32B 0.9900
C33 C34 1.520(5)
C33 N37 1.581(6)
C33 H33 1.0000
C34 N38 1.499(7)
C34 C35 1.524(5)
C34 H34 1.0000
C35 C36 1.536(4)
C35 H35A 0.9900
C35 H35B 0.9900
C36 H36A 0.9900
C36 H36B 0.9900
C39 N38 1.482(7)
C39 H39A 0.9800
C39 H39B 0.9800
C39 H39C 0.9800
C40 N38 1.522(8)
C40 H40A 0.9800
C40 H40B 0.9800
C40 H40C 0.9800
C41 N37 1.491(3)
C41 C42 1.500(3)
C41 H41A 0.9900
C41 H41B 0.9900
C42 C43 1.384(4)
C42 C47 1.418(3)
C43 C44 1.381(4)
C43 H43 0.9500
C44 C45 1.398(3)
C44 C48 1.535(4)
C45 C46 1.387(4)
C45 H45 0.9500
C46 C47 1.418(4)
C46 C52 1.547(3)
C47 O56 1.328(3)
C48 C50B 1.505(7)
C48 C51B 1.512(7)
C48 C49 1.516(6)
C48 C49B 1.520(7)
C48 C51 1.518(6)
C48 C50 1.522(6)
C49 H49A 0.9800
C49 H49B 0.9800
C49 H49C 0.9800
C50 H50A 0.9800
C50 H50B 0.9800
C50 H50C 0.9800
C51 H51A 0.9800
C51 H51B 0.9800
C51 H51C 0.9800
C52 C54 1.527(4)
C52 C53 1.533(4)
C52 C55 1.537(4)
C53 H53A 0.9800
C53 H53B 0.9800
C53 H53C 0.9800
C54 H54A 0.9800
C54 H54B 0.9800
C54 H54C 0.9800
C55 H55A 0.9800
C55 H55B 0.9800
C55 H55C 0.9800
C58 C59 1.454(5)
C58 Zn57 1.983(3)
C58 H58A 0.9900
C58 H58B 0.9900
C59 H59A 0.9800
C59 H59B 0.9800
C59 H59C 0.9800
C60 N37 1.466(4)
C60 H60A 0.9800
C60 H60B 0.9800
C60 H60C 0.9800
N37 C33B 1.369(13)
N37 Zn57 2.111(2)
N38 C40B 1.379(18)
N38 C34B 1.453(13)
N38 C39B 1.496(18)
N38 Zn57 2.194(2)
O56 Zn57 1.9369(17)
C49B H49D 0.9800
C49B H49E 0.9800
C49B H49F 0.9800
C50B H50D 0.9800
C50B H50E 0.9800
C50B H50F 0.9800
C51B H51D 0.9800
C51B H51E 0.9800
C51B H51F 0.9800
C31B C32B 1.522(6)
C31B C36B 1.524(9)
C31B H31C 0.9900
C31B H31D 0.9900
C32B C33B 1.528(9)
C32B H32C 0.9900
C32B H32D 0.9900
C33B C34B 1.534(9)
C33B H33B 1.0000
C34B H34B 1.0000
C36B H36C 0.9900
C36B H36D 0.9900
C39B H39D 0.9800
C39B H39E 0.9800
C39B H39F 0.9800
C40B H40D 0.9800
C40B H40E 0.9800
C40B H40F 0.9800

loop_
_geom_torsion_atom_site_label_1
_geom_torsion_atom_site_label_2
_geom_torsion_atom_site_label_3
_geom_torsion_atom_site_label_4
_geom_torsion
C6 C1 C2 C3 53.1(10)
C1 C2 C3 N7 -179.6(5)
C1 C2 C3 C4 -52.1(7)
C2 C3 C4 C5 51.0(6)
N7 C3 C4 C5 -176.9(5)
C2 C3 C4 N8 179.0(3)
N7 C3 C4 N8 -49.0(5)
N8 C4 C5 C6 179.3(5)
C3 C4 C5 C6 -54.6(8)
C4 C5 C6 C1 55.6(9)
C2 C1 C6 C5 -52.3(10)
N7 C3B C4B N8 63.2(13)
N7 C3B C4B C5B -174.8(12)
N8 C4B C5B C6B 173.2(12)
C3B C4B C5B C6B 52.2(18)
C4B C5B C6B C1B -57(2)
N7 C11 C12 C13 -119.1(2)
N7 C11 C12 C17 66.6(3)
C17 C12 C13 C14 0.0(4)
C11 C12 C13 C14 -174.3(2)
C12 C13 C14 C15 3.3(4)
C12 C13 C14 C18 -176.7(2)
C13 C14 C15 C16 -2.0(4)
C18 C14 C15 C16 178.0(2)
C14 C15 C16 C17 -2.6(4)
C14 C15 C16 C22 175.1(2)
C15 C16 C17 O26 -176.4(2)
C22 C16 C17 O26 5.9(4)
C15 C16 C17 C12 5.9(4)
C22 C16 C17 C12 -171.8(2)
C13 C12 C17 O26 177.6(2)
C11 C12 C17 O26 -8.2(3)
C13 C12 C17 C16 -4.7(4)
C11 C12 C17 C16 169.6(2)
C13 C14 C18 C19 -176.8(3)
C15 C14 C18 C19 3.2(4)
C13 C14 C18 C20B -5.8(10)
C15 C14 C18 C20B 174.2(10)
C13 C14 C18 C19B -131.9(11)
C15 C14 C18 C19B 48.1(11)
C13 C14 C18 C21 59.2(4)
C15 C14 C18 C21 -120.8(3)
C13 C14 C18 C21B 113.3(10)
C15 C14 C18 C21B -66.7(10)
C13 C14 C18 C20 -56.8(3)
C15 C14 C18 C20 123.2(3)
C15 C16 C22 C23 -0.3(4)
C17 C16 C22 C23 177.4(3)
C15 C16 C22 C24 -119.8(3)
C17 C16 C22 C24 57.9(3)
C15 C16 C22 C25 119.5(3)
C17 C16 C22 C25 -62.8(3)
C2 C3 N7 C30 -81.3(4)
C4 C3 N7 C30 151.0(4)
C2 C3 N7 C11 37.4(5)
C4 C3 N7 C11 -90.3(4)
C2 C3 N7 C3B 94(2)
C4 C3 N7 C3B -34.2(19)
C2 C3 N7 Zn27 158.9(3)
C4 C3 N7 Zn27 31.2(5)
C12 C11 N7 C3 65.2(4)
C12 C11 N7 C30 -177.5(2)
C12 C11 N7 C3B 47.4(5)
C12 C11 N7 Zn27 -60.4(2)
C4B C3B N7 C3 78(2)
C4B C3B N7 C30 83.9(11)
C4B C3B N7 C11 -151.6(9)
C4B C3B N7 Zn27 -42.7(11)
C3B C4B N8 C10B 81(2)
C5B C4B N8 C10B -39(2)
C3B C4B N8 C9 -154.6(11)
C5B C4B N8 C9 85.3(10)
C3B C4B N8 C10 93.0(12)
C5B C4B N8 C10 -27.0(15)
C3B C4B N8 C4 47.8(9)
C5B C4B N8 C4 -72.3(12)
C3B C4B N8 C9B -156.0(12)
C5B C4B N8 C9B 83.9(14)
C3B C4B N8 Zn27 -47.4(11)
C5B C4B N8 Zn27 -167.5(9)
C5 C4 N8 C10B -81.6(16)
C3 C4 N8 C10B 151.9(15)
C5 C4 N8 C4B 72.8(9)
C3 C4 N8 C4B -53.7(8)
C5 C4 N8 C9 48.5(7)
C3 C4 N8 C9 -78.0(6)
C5 C4 N8 C10 -74.5(7)
C3 C4 N8 C10 159.0(6)
C5 C4 N8 C9B 38.4(13)
C3 C4 N8 C9B -88.0(13)
C5 C4 N8 Zn27 167.4(5)
C3 C4 N8 Zn27 41.0(4)
C16 C17 O26 Zn27 144.54(19)
C12 C17 O26 Zn27 -37.8(3)
C17 O26 Zn27 C28 175.48(19)
C17 O26 Zn27 N7 29.54(19)
C17 O26 Zn27 N8 -54.73(19)
C29 C28 Zn27 O26 -150.1(2)
C29 C28 Zn27 N7 -16.5(3)
C29 C28 Zn27 N8 83.8(3)
C3 N7 Zn27 O26 -111.5(3)
C30 N7 Zn27 O26 132.21(17)
C11 N7 Zn27 O26 17.45(16)
C3B N7 Zn27 O26 -92.2(6)
C3 N7 Zn27 C28 107.7(3)
C30 N7 Zn27 C28 -8.5(2)
C11 N7 Zn27 C28 -123.28(19)
C3B N7 Zn27 C28 127.0(6)
C3 N7 Zn27 N8 -6.8(3)
C30 N7 Zn27 N8 -123.01(18)
C11 N7 Zn27 N8 122.23(16)
C3B N7 Zn27 N8 12.5(6)
C10B N8 Zn27 O26 -28(2)
C4B N8 Zn27 O26 112.8(6)
C9 N8 Zn27 O26 -160.8(3)
C10 N8 Zn27 O26 -37.2(7)
C4 N8 Zn27 O26 77.2(2)
C9B N8 Zn27 O26 -135.9(7)
C10B N8 Zn27 C28 105(2)
C4B N8 Zn27 C28 -113.7(6)
C9 N8 Zn27 C28 -27.2(3)
C10 N8 Zn27 C28 96.3(7)
C4 N8 Zn27 C28 -149.3(2)
C9B N8 Zn27 C28 -2.4(7)
C10B N8 Zn27 N7 -124(2)
C4B N8 Zn27 N7 16.9(6)
C9 N8 Zn27 N7 103.3(3)
C10 N8 Zn27 N7 -133.1(7)
C4 N8 Zn27 N7 -18.8(2)
C9B N8 Zn27 N7 128.2(7)
C36 C31 C32 C33 60.6(9)
C31 C32 C33 C34 -60.3(9)
C31 C32 C33 N37 177.5(5)
C32 C33 C34 N38 -178.8(5)
N37 C33 C34 N38 -52.8(6)
C32 C33 C34 C35 56.5(7)
N37 C33 C34 C35 -177.5(3)
N38 C34 C35 C36 -178.7(3)
C33 C34 C35 C36 -57.1(6)
C32 C31 C36 C35 -57.8(7)
C34 C35 C36 C31 58.5(6)
N37 C41 C42 C43 117.2(3)
N37 C41 C42 C47 -63.7(3)
C47 C42 C43 C44 -0.5(4)
C41 C42 C43 C44 178.6(2)
C42 C43 C44 C45 -3.6(4)
C42 C43 C44 C48 177.4(3)
C43 C44 C45 C46 2.6(4)
C48 C44 C45 C46 -178.4(3)
C44 C45 C46 C47 2.4(4)
C44 C45 C46 C52 -176.4(2)
C45 C46 C47 O56 175.1(2)
C52 C46 C47 O56 -6.0(4)
C45 C46 C47 C42 -6.5(4)
C52 C46 C47 C42 172.4(2)
C43 C42 C47 O56 -175.9(2)
C41 C42 C47 O56 5.0(4)
C43 C42 C47 C46 5.7(4)
C41 C42 C47 C46 -173.5(2)
C43 C44 C48 C50B 75.9(16)
C45 C44 C48 C50B -103.1(16)
C43 C44 C48 C51B -162.3(17)
C45 C44 C48 C51B 18.7(17)
C43 C44 C48 C49 -59.7(6)
C45 C44 C48 C49 121.4(6)
C43 C44 C48 C49B -44.3(15)
C45 C44 C48 C49B 136.8(15)
C43 C44 C48 C51 177.7(6)
C45 C44 C48 C51 -1.3(6)
C43 C44 C48 C50 59.3(6)
C45 C44 C48 C50 -119.6(6)
C45 C46 C52 C54 121.9(3)
C47 C46 C52 C54 -56.9(3)
C45 C46 C52 C53 2.5(4)
C47 C46 C52 C53 -176.4(2)
C45 C46 C52 C55 -117.9(3)
C47 C46 C52 C55 63.3(3)
C42 C41 N37 C33B -68.0(6)
C42 C41 N37 C60 179.9(2)
C42 C41 N37 C33 -52.5(3)
C42 C41 N37 Zn57 63.7(2)
C32 C33 N37 C33B 65.6(16)
C34 C33 N37 C33B -58.7(14)
C32 C33 N37 C60 42.5(7)
C34 C33 N37 C60 -81.8(5)
C32 C33 N37 C41 -79.9(6)
C34 C33 N37 C41 155.8(4)
C32 C33 N37 Zn57 166.0(5)
C34 C33 N37 Zn57 41.7(5)
C33 C34 N38 C40B -102.9(13)
C35 C34 N38 C40B 17.3(12)
C33 C34 N38 C34B -48.9(9)
C35 C34 N38 C34B 71.3(10)
C33 C34 N38 C39 161.2(6)
C35 C34 N38 C39 -78.6(5)
C33 C34 N38 C39B 139.9(9)
C35 C34 N38 C39B -99.9(7)
C33 C34 N38 C40 -80.7(6)
C35 C34 N38 C40 39.5(5)
C33 C34 N38 Zn57 38.3(5)
C35 C34 N38 Zn57 158.5(3)
C46 C47 O56 Zn57 -143.95(19)
C42 C47 O56 Zn57 37.6(3)
C47 O56 Zn57 C58 -168.9(2)
C47 O56 Zn57 N37 -25.1(2)
C47 O56 Zn57 N38 58.1(2)
C59 C58 Zn57 O56 154.3(3)
C59 C58 Zn57 N37 25.9(4)
C59 C58 Zn57 N38 -75.7(4)
C33B N37 Zn57 O56 115.5(6)
C60 N37 Zn57 O56 -139.86(19)
C41 N37 Zn57 O56 -23.25(16)
C33 N37 Zn57 O56 91.3(2)
C33B N37 Zn57 C58 -108.6(6)
C60 N37 Zn57 C58 -3.9(3)
C41 N37 Zn57 C58 112.7(2)
C33 N37 Zn57 C58 -132.7(3)
C33B N37 Zn57 N38 7.7(6)
C60 N37 Zn57 N38 112.4(2)
C41 N37 Zn57 N38 -131.02(16)
C33 N37 Zn57 N38 -16.4(2)
C40B N38 Zn57 O56 47.2(9)
C34B N38 Zn57 O56 -78.5(6)
C39 N38 Zn57 O56 133.3(4)
C39B N38 Zn57 O56 163.5(7)
C34 N38 Zn57 O56 -104.7(3)
C40 N38 Zn57 O56 16.6(3)
C40B N38 Zn57 C58 -87.3(9)
C34B N38 Zn57 C58 147.0(6)
C39 N38 Zn57 C58 -1.2(4)
C39B N38 Zn57 C58 29.0(7)
C34 N38 Zn57 C58 120.7(3)
C40 N38 Zn57 C58 -117.9(3)
C40B N38 Zn57 N37 140.6(9)
C34B N38 Zn57 N37 14.8(6)
C39 N38 Zn57 N37 -133.4(4)
C39B N38 Zn57 N37 -103.2(7)
C34 N38 Zn57 N37 -11.4(3)
C40 N38 Zn57 N37 110.0(3)
C36B C31B C32B C33B -51(3)
C60 N37 C33B C32B 86.7(14)
C41 N37 C33B C32B -31.5(16)
C33 N37 C33B C32B -73(2)
Zn57 N37 C33B C32B -160.9(13)
C60 N37 C33B C34B -141.1(11)
C41 N37 C33B C34B 100.7(11)
C33 N37 C33B C34B 59.4(15)
Zn57 N37 C33B C34B -28.7(14)
C31B C32B C33B N37 178.8(14)
C31B C32B C33B C34B 47(3)
C40B N38 C34B C33B -153.0(14)
C39 N38 C34B C33B 106.1(12)
C39B N38 C34B C33B 77.0(15)
C34 N38 C34B C33B 67.5(12)
C40 N38 C34B C33B -141.8(12)
Zn57 N38 C34B C33B -33.4(13)
N37 C33B C34B N38 43.7(17)
C32B C33B C34B N38 174.9(12)
